data_2012754
loop_
_publ_author_name
'Papadakis, Markos M.'
'Martins, Sonia P.'
'Thompson, Hugh W.'
'Lalancette, Roger A.'

_publ_section_title
;
 (+-)-12-Oxotricyclo[6.2.2.0^1,6^]dodecane-10-carboxylic acid: hydrogen
 bonding in a tricyclic \d-keto acid
;
_journal_issue 6
_journal_name_full 'Acta Crystallographica Section C'
_journal_page_first o321
_journal_page_last o322
_journal_paper_doi 10.1107/S0108270102006893
_journal_volume 58
_journal_year 2002
_chemical_formula_iupac 'C13 H18 O3'
_chemical_formula_moiety 'C13 H18 O3'
_chemical_formula_sum 'C13 H18 O3'
_chemical_formula_weight 222.27
_chemical_melting_point 416
_chemical_name_systematic
;
(+-)-12-Oxotricyclo[6.2.2.0^1,6^]dodecane-10-carboxylic acid
;
_space_group_IT_number 14
_symmetry_cell_setting monoclinic
_symmetry_space_group_name_Hall '-P 2ybc'
_symmetry_space_group_name_H-M 'P 1 21/c 1'
_atom_sites_solution_hydrogens geom
_atom_sites_solution_primary direct
_atom_sites_solution_secondary difmap
_audit_creation_method SHELXL-97
_cell_angle_alpha 90.00
_cell_angle_beta 99.79(2)
_cell_angle_gamma 90.00
_cell_formula_units_Z 4
_cell_length_a 12.832(4)
_cell_length_b 7.961(3)
_cell_length_c 11.809(4)
_cell_measurement_reflns_used 27
_cell_measurement_temperature 296(2)
_cell_measurement_theta_max 8.4
_cell_measurement_theta_min 3.0
_cell_volume 1188.8(7)
_computing_cell_refinement XSCANS
_computing_data_collection 'XSCANS (Siemens, 1996)'
_computing_data_reduction XSCANS
_computing_molecular_graphics SHELXTL
_computing_publication_material SHELXTL
_computing_structure_refinement SHELXTL
_computing_structure_solution 'SHELXTL (Sheldrick, 1997)'
_diffrn_ambient_temperature 296(2)
_diffrn_measured_fraction_theta_full 0.999
_diffrn_measured_fraction_theta_max 0.999
_diffrn_measurement_device_type 'Siemens P4'
_diffrn_measurement_method 2\q/\q
_diffrn_radiation_monochromator graphite
_diffrn_radiation_source 'fine-focus sealed tube'
_diffrn_radiation_type MoK\a
_diffrn_radiation_wavelength 0.71073
_diffrn_reflns_av_R_equivalents 0.034
_diffrn_reflns_av_sigmaI/netI 0.039
_diffrn_reflns_limit_h_max 15
_diffrn_reflns_limit_h_min -15
_diffrn_reflns_limit_k_max 1
_diffrn_reflns_limit_k_min -9
_diffrn_reflns_limit_l_max 14
_diffrn_reflns_limit_l_min -1
_diffrn_reflns_number 2775
_diffrn_reflns_theta_full 24.99
_diffrn_reflns_theta_max 24.99
_diffrn_reflns_theta_min 3.02
_diffrn_standards_decay_% 'variation <1'
_diffrn_standards_interval_count 97
_diffrn_standards_number 3
_exptl_absorpt_coefficient_mu 0.087
_exptl_absorpt_correction_T_max 0.97
_exptl_absorpt_correction_T_min 0.96
_exptl_absorpt_correction_type numerical
_exptl_absorpt_process_details '(Sheldrick, 1997)'
_exptl_crystal_colour colourless
_exptl_crystal_density_diffrn 1.242
_exptl_crystal_density_method 'not measured'
_exptl_crystal_description 'hexagonal rod'
_exptl_crystal_F_000 480
_exptl_crystal_size_max 0.38
_exptl_crystal_size_mid 0.28
_exptl_crystal_size_min 0.24
_refine_diff_density_max 0.13
_refine_diff_density_min -0.12
_refine_ls_extinction_coef 0.026(3)
_refine_ls_extinction_expression Fc^*^=kFc[1+0.001xFc^2^\l^3^/sin(2\q)]^-1/4^
_refine_ls_extinction_method SHELXTL
_refine_ls_goodness_of_fit_ref 1.04
_refine_ls_hydrogen_treatment mixed
_refine_ls_matrix_type full
_refine_ls_number_parameters 150
_refine_ls_number_reflns 2083
_refine_ls_number_restraints 0
_refine_ls_restrained_S_all 1.04
_refine_ls_R_factor_all 0.065
_refine_ls_R_factor_gt 0.044
_refine_ls_shift/su_max <0.001
_refine_ls_shift/su_mean 0.00
_refine_ls_structure_factor_coef Fsqd
_refine_ls_weighting_details 'calc w = 1/[\s^2^(Fo^2^)+(0.0429P)^2^+0.3022P] where P = (Fo^2^+2Fc^2^)/3'
_refine_ls_weighting_scheme calc
_refine_ls_wR_factor_gt 0.103
_refine_ls_wR_factor_ref 0.114
_reflns_number_gt 1539
_reflns_number_total 2083
_reflns_threshold_expression I>2\s(I)
_cod_data_source_file fr1370.cif
_cod_data_source_block I
_cod_depositor_comments
;
The following automatic conversions were performed:
'_symmetry_cell_setting' value 'Monoclinic' changed to 'monoclinic'
according to '/home/saulius/struct/CIF-dictionaries/cif_core.dic'
dictionary named 'cif_core.dic' version 2.4.1 from 2010-06-29.

Automatic conversion script
Id: cif_fix_enum 1527 2010-12-29 10:47:43Z saulius 

The following automatic conversions were performed:

'_symmetry_cell_setting' value 'Monoclinic' changed to 'monoclinic'
according to /home/saulius/struct/CIF-dictionaries/cif_core.dic
dictionary named 'cif_core.dic' version 2.4.1 from 2010-06-29.

Automatic conversion script
Id: cif_fix_values 1715 2011-07-08 13:25:40Z adriana 
;
_cod_original_sg_symbol_H-M 'P 21/c'
_cod_database_code 2012754
_cod_database_fobs_code 2012754

loop_
_symmetry_equiv_pos_as_xyz
'x, y, z'
'-x, y+1/2, -z+1/2'
'-x, -y, -z'
'x, -y-1/2, z-1/2'

loop_
_atom_site_label
_atom_site_fract_x
_atom_site_fract_y
_atom_site_fract_z
_atom_site_U_iso_or_equiv
_atom_site_adp_type
_atom_site_calc_flag
_atom_site_refinement_flags
_atom_site_occupancy
_atom_site_disorder_assembly
_atom_site_disorder_group
_atom_site_type_symbol
O1 0.12497(14) 0.4104(3) 1.09881(14) 0.0874(6) Uani d . 1 . . O
O2 0.38247(10) 0.07214(18) 1.02304(11) 0.0552(4) Uani d . 1 . . O
O3 0.44970(11) 0.08608(18) 0.86133(12) 0.0533(4) Uani d . 1 . . O
C1 0.28654(13) 0.3970(2) 0.87176(14) 0.0371(4) Uani d . 1 . . C
C2 0.39291(14) 0.4661(2) 0.84855(17) 0.0450(5) Uani d . 1 . . C
C3 0.39529(17) 0.6587(3) 0.84045(19) 0.0574(6) Uani d . 1 . . C
C4 0.30510(19) 0.7220(3) 0.7498(2) 0.0663(6) Uani d . 1 . . C
C5 0.19840(18) 0.6609(3) 0.77377(19) 0.0622(6) Uani d . 1 . . C
C6 0.19450(14) 0.4688(2) 0.78163(16) 0.0453(5) Uani d . 1 . . C
C7 0.08695(15) 0.4020(3) 0.80629(18) 0.0595(6) Uani d . 1 . . C
C8 0.10278(14) 0.2847(3) 0.91054(18) 0.0574(6) Uani d . 1 . . C
C9 0.17441(15) 0.1368(3) 0.88968(19) 0.0540(5) Uani d . 1 . . C
C10 0.27888(13) 0.2023(2) 0.85609(15) 0.0392(4) Uani d . 1 . . C
C11 0.26769(14) 0.4411(3) 0.99350(15) 0.0467(5) Uani d . 1 . . C
C12 0.16025(16) 0.3818(3) 1.01151(17) 0.0546(6) Uani d . 1 . . C
C13 0.37436(13) 0.1135(2) 0.92161(15) 0.0390(4) Uani d . 1 . . C
H3 0.503(2) 0.025(4) 0.905(3) 0.100(9) Uiso d . 1 . . H
H2A 0.4486 0.4297 0.9097 0.054 Uiso calc R 1 . . H
H2B 0.4075 0.4188 0.7772 0.054 Uiso calc R 1 . . H
H3A 0.3892 0.7070 0.9144 0.069 Uiso calc R 1 . . H
H3B 0.4623 0.6943 0.8208 0.069 Uiso calc R 1 . . H
H4A 0.3153 0.6828 0.6747 0.080 Uiso calc R 1 . . H
H4B 0.3058 0.8439 0.7489 0.080 Uiso calc R 1 . . H
H5A 0.1430 0.6991 0.7129 0.075 Uiso calc R 1 . . H
H5B 0.1852 0.7092 0.8454 0.075 Uiso calc R 1 . . H
H6 0.2036 0.4246 0.7065 0.054 Uiso calc R 1 . . H
H7A 0.0428 0.4959 0.8205 0.071 Uiso calc R 1 . . H
H7B 0.0509 0.3419 0.7395 0.071 Uiso calc R 1 . . H
H8 0.0346 0.2439 0.9262 0.069 Uiso calc R 1 . . H
H9A 0.1378 0.0663 0.8286 0.065 Uiso calc R 1 . . H
H9B 0.1903 0.0693 0.9588 0.065 Uiso calc R 1 . . H
H10 0.2764 0.1782 0.7743 0.047 Uiso calc R 1 . . H
H11A 0.3218 0.3886 1.0498 0.056 Uiso calc R 1 . . H
H11B 0.2728 0.5617 1.0045 0.056 Uiso calc R 1 . . H

loop_
_atom_site_aniso_label
_atom_site_aniso_U_11
_atom_site_aniso_U_22
_atom_site_aniso_U_33
_atom_site_aniso_U_12
_atom_site_aniso_U_13
_atom_site_aniso_U_23
O1 0.0752(11) 0.1378(18) 0.0559(9) 0.0190(11) 0.0309(8) 0.0022(11)
O2 0.0485(8) 0.0684(10) 0.0497(8) 0.0191(7) 0.0116(6) 0.0152(7)
O3 0.0483(8) 0.0601(9) 0.0542(8) 0.0208(7) 0.0165(7) 0.0105(7)
C1 0.0340(9) 0.0402(10) 0.0363(9) 0.0062(8) 0.0037(7) -0.0036(8)
C2 0.0423(10) 0.0423(11) 0.0499(11) 0.0035(8) 0.0068(8) -0.0003(9)
C3 0.0649(13) 0.0434(12) 0.0643(13) -0.0040(10) 0.0121(11) 0.0012(10)
C4 0.0899(17) 0.0404(12) 0.0681(14) 0.0077(12) 0.0116(12) 0.0075(11)
C5 0.0707(14) 0.0526(13) 0.0594(13) 0.0253(11) 0.0000(11) 0.0041(11)
C6 0.0438(10) 0.0508(12) 0.0394(10) 0.0156(9) 0.0023(8) -0.0009(9)
C7 0.0376(10) 0.0816(16) 0.0560(12) 0.0178(10) -0.0015(9) 0.0020(12)
C8 0.0298(9) 0.0814(16) 0.0623(12) 0.0042(10) 0.0114(9) 0.0073(12)
C9 0.0392(10) 0.0577(13) 0.0631(12) -0.0068(9) 0.0025(9) 0.0034(11)
C10 0.0367(9) 0.0405(10) 0.0393(9) 0.0041(8) 0.0032(7) -0.0018(8)
C11 0.0473(11) 0.0524(12) 0.0396(10) 0.0118(9) 0.0052(8) -0.0031(9)
C12 0.0497(11) 0.0722(15) 0.0442(11) 0.0208(10) 0.0146(9) 0.0084(10)
C13 0.0390(9) 0.0327(9) 0.0457(10) 0.0035(8) 0.0080(8) -0.0005(8)

loop_
_atom_type_symbol
_atom_type_description
_atom_type_scat_dispersion_real
_atom_type_scat_dispersion_imag
_atom_type_scat_source
C C 0.0033 0.0016 'International Tables Vol C Tables 4.2.6.8 and 6.1.1.4'
H H 0.0000 0.0000 'International Tables Vol C Tables 4.2.6.8 and 6.1.1.4'
O O 0.0106 0.0060 'International Tables Vol C Tables 4.2.6.8 and 6.1.1.4'

loop_
_geom_angle_atom_site_label_1
_geom_angle_atom_site_label_2
_geom_angle_atom_site_label_3
_geom_angle
_geom_angle_publ_flag
C11 C1 C2 111.71(15) ?
C11 C1 C6 109.47(14) ?
C2 C1 C6 109.84(15) ?
C11 C1 C10 108.69(15) ?
C2 C1 C10 111.92(14) ?
C6 C1 C10 104.97(14) ?
C3 C2 C1 113.28(16) ?
C4 C3 C2 110.69(17) ?
C3 C4 C5 111.30(18) ?
C4 C5 C6 111.68(17) ?
C5 C6 C7 113.10(16) ?
C5 C6 C1 112.26(16) ?
C7 C6 C1 109.93(15) ?
C8 C7 C6 111.06(15) ?
C12 C8 C7 107.70(19) ?
C12 C8 C9 107.11(16) ?
C7 C8 C9 109.82(17) ?
C8 C9 C10 110.45(17) ?
C13 C10 C9 111.90(16) ?
C13 C10 C1 112.02(14) ?
C9 C10 C1 110.04(15) ?
C12 C11 C1 110.70(15) ?
O1 C12 C8 124.4(2) ?
O1 C12 C11 122.9(2) ?
C8 C12 C11 112.72(16) ?
O2 C13 O3 122.39(16) ?
O2 C13 C10 123.50(16) y
O3 C13 C10 114.10(16) y
C13 O3 H3 108.8(18) ?
C3 C2 H2A 108.9 ?
C1 C2 H2A 108.9 ?
C3 C2 H2B 108.9 ?
C1 C2 H2B 108.9 ?
H2A C2 H2B 107.7 ?
C4 C3 H3A 109.5 ?
C2 C3 H3A 109.5 ?
C4 C3 H3B 109.5 ?
C2 C3 H3B 109.5 ?
H3A C3 H3B 108.1 ?
C3 C4 H4A 109.4 ?
C5 C4 H4A 109.4 ?
C3 C4 H4B 109.4 ?
C5 C4 H4B 109.4 ?
H4A C4 H4B 108.0 ?
C4 C5 H5A 109.3 ?
C6 C5 H5A 109.3 ?
C4 C5 H5B 109.3 ?
C6 C5 H5B 109.3 ?
H5A C5 H5B 107.9 ?
C5 C6 H6 107.1 ?
C7 C6 H6 107.1 ?
C1 C6 H6 107.1 ?
C8 C7 H7A 109.4 ?
C6 C7 H7A 109.4 ?
C8 C7 H7B 109.4 ?
C6 C7 H7B 109.4 ?
H7A C7 H7B 108.0 ?
C12 C8 H8 110.7 ?
C7 C8 H8 110.7 ?
C9 C8 H8 110.7 ?
C8 C9 H9A 109.6 ?
C10 C9 H9A 109.6 ?
C8 C9 H9B 109.6 ?
C10 C9 H9B 109.6 ?
H9A C9 H9B 108.1 ?
C13 C10 H10 107.5 ?
C9 C10 H10 107.5 ?
C1 C10 H10 107.5 ?
C12 C11 H11A 109.5 ?
C1 C11 H11A 109.5 ?
C12 C11 H11B 109.5 ?
C1 C11 H11B 109.5 ?
H11A C11 H11B 108.1 ?

loop_
_geom_bond_atom_site_label_1
_geom_bond_atom_site_label_2
_geom_bond_site_symmetry_2
_geom_bond_distance
_geom_bond_publ_flag
O1 C12 . 1.216(2) ?
O2 C13 . 1.229(2) y
O3 C13 . 1.313(2) y
C1 C11 . 1.538(2) ?
C1 C2 . 1.539(2) ?
C1 C6 . 1.558(2) ?
C1 C10 . 1.562(3) ?
C2 C3 . 1.537(3) ?
C3 C4 . 1.522(3) ?
C4 C5 . 1.524(3) ?
C5 C6 . 1.533(3) ?
C6 C7 . 1.552(3) ?
C7 C8 . 1.531(3) ?
C8 C12 . 1.505(3) ?
C8 C9 . 1.539(3) ?
C9 C10 . 1.552(3) ?
C10 C13 . 1.509(2) ?
C11 C12 . 1.506(3) ?
O3 H3 . 0.92(3) ?
C2 H2A . 0.9700 ?
C2 H2B . 0.9700 ?
C3 H3A . 0.9700 ?
C3 H3B . 0.9700 ?
C4 H4A . 0.9700 ?
C4 H4B . 0.9700 ?
C5 H5A . 0.9700 ?
C5 H5B . 0.9700 ?
C6 H6 . 0.9800 ?
C7 H7A . 0.9700 ?
C7 H7B . 0.9700 ?
C8 H8 . 0.9800 ?
C9 H9A . 0.9700 ?
C9 H9B . 0.9700 ?
C10 H10 . 0.9800 ?
C11 H11A . 0.9700 ?
C11 H11B . 0.9700 ?

loop_
_geom_torsion_atom_site_label_1
_geom_torsion_atom_site_label_2
_geom_torsion_atom_site_label_3
_geom_torsion_atom_site_label_4
_geom_torsion
C11 C1 C2 C3 -68.9(2)
C6 C1 C2 C3 52.8(2)
C10 C1 C2 C3 169.00(16)
C1 C2 C3 C4 -55.5(2)
C2 C3 C4 C5 56.1(2)
C3 C4 C5 C6 -56.5(2)
C4 C5 C6 C7 179.85(17)
C4 C5 C6 C1 54.8(2)
C11 C1 C6 C5 70.9(2)
C2 C1 C6 C5 -52.1(2)
C10 C1 C6 C5 -172.58(16)
C11 C1 C6 C7 -55.9(2)
C2 C1 C6 C7 -178.92(16)
C10 C1 C6 C7 60.60(19)
C5 C6 C7 C8 -126.85(19)
C1 C6 C7 C8 -0.5(2)
C6 C7 C8 C12 58.2(2)
C6 C7 C8 C9 -58.1(2)
C12 C8 C9 C10 -63.4(2)
C7 C8 C9 C10 53.3(2)
C8 C9 C10 C13 133.72(17)
C8 C9 C10 C1 8.5(2)
C11 C1 C10 C13 -73.49(18)
C2 C1 C10 C13 50.4(2)
C6 C1 C10 C13 169.46(14)
C11 C1 C10 C9 51.66(19)
C2 C1 C10 C9 175.52(14)
C6 C1 C10 C9 -65.38(18)
C2 C1 C11 C12 176.40(15)
C6 C1 C11 C12 54.5(2)
C10 C1 C11 C12 -59.62(19)
C7 C8 C12 O1 118.8(2)
C9 C8 C12 O1 -123.2(2)
C7 C8 C12 C11 -61.3(2)
C9 C8 C12 C11 56.8(2)
C1 C11 C12 O1 -175.8(2)
C1 C11 C12 C8 4.2(2)
C9 C10 C13 O2 -37.8(2)
C1 C10 C13 O2 86.3(2)
C9 C10 C13 O3 143.25(17)
C1 C10 C13 O3 -92.63(19)

loop_
_cod_related_entry_id
_cod_related_entry_database
_cod_related_entry_code
1 ChemSpider 21134845
